data_1556672
loop_
_publ_author_name
'Tard, C.'
'Borg, S.J.'
'Fairhurst, S.A.'
'Pickett, C.J.'
'Best, S.P.'

_publ_section_title
;
 Electronic Communication between Dithiolato-Bridged Diiron Carbonyl and
 S-Bridged Redox-Active Centres
;
_journal_name_full Inorganics
_journal_page_first 37
_journal_paper_doi 10.3390/inorganics7030037
_journal_volume 7
_journal_year 2019
_chemical_formula_moiety 'C16 H15 Fe2 N O5 S3'
_chemical_formula_structural MeC(CH2S)3,-Fe(CO)3,-Fe(CO)2,-C6H4NH2
_chemical_formula_sum 'C16 H15 Fe2 N O5 S3'
_chemical_formula_weight 509.2
_space_group_crystal_system monoclinic
_space_group_IT_number 14
_space_group_name_Hall '-P 2ybc'
_space_group_name_H-M_alt 'P 1 21/c 1'
_atom_sites_solution_hydrogens geom
_atom_sites_solution_primary direct
_atom_sites_solution_secondary difmap
_cell_angle_alpha 90.0(0)
_cell_angle_beta 94.30(2)
_cell_angle_gamma 90.0(0)
_cell_formula_units_Z 4
_cell_length_a 8.797(3)
_cell_length_b 12.528(4)
_cell_length_c 18.181(4)
_cell_measurement_reflns_used 25
_cell_measurement_temperature 293(2)
_cell_measurement_theta_max 11
_cell_measurement_theta_min 10
_cell_volume 1998.1(10)
_computing_cell_refinement 'CAD4/EXPRESS (Enraf-Nonius, 1992)'
_computing_data_collection 'CAD4/EXPRESS (Enraf-Nonius, 1992)'
_computing_data_reduction 'CAD4 (Hursthouse, 1976)'
_computing_molecular_graphics 'ORTEP (Johnson, 1976 and Farrugia, 2012)'
_computing_publication_material 'SHELXL-97 (Sheldrick, 1997) and WINGX (Farrugia, 2012)'
_computing_structure_refinement 'SHELXL-97 (Sheldrick, 1997)'
_computing_structure_solution 'SHELXS-97 (Sheldrick, 1997)'
_diffrn_ambient_temperature 293(2)
_diffrn_measured_fraction_theta_full 0.998
_diffrn_measured_fraction_theta_max 0.998
_diffrn_measurement_device 'Enraf-Nonius CAD4 diffractometer'
_diffrn_measurement_method 'scintillation counter; \w/\q scans'
_diffrn_radiation_monochromator graphite
_diffrn_radiation_source 'fine-focus sealed tube'
_diffrn_radiation_type MoK\a
_diffrn_radiation_wavelength 0.71073
_diffrn_reflns_av_R_equivalents 0.0138
_diffrn_reflns_av_unetI/netI 0.0371
_diffrn_reflns_Laue_measured_fraction_full 0.998
_diffrn_reflns_Laue_measured_fraction_max 0.998
_diffrn_reflns_limit_h_max 10
_diffrn_reflns_limit_h_min -10
_diffrn_reflns_limit_k_max 14
_diffrn_reflns_limit_k_min -3
_diffrn_reflns_limit_l_max 21
_diffrn_reflns_limit_l_min -4
_diffrn_reflns_number 5779
_diffrn_reflns_point_group_measured_fraction_full 0.998
_diffrn_reflns_point_group_measured_fraction_max 0.998
_diffrn_reflns_theta_full 25.0
_diffrn_reflns_theta_max 25.0
_diffrn_reflns_theta_min 1.5
_diffrn_standards_decay_% 1.11
_diffrn_standards_interval_time 167
_diffrn_standards_number 3
_exptl_absorpt_coefficient_mu 1.792
_exptl_absorpt_correction_T_max 0.821
_exptl_absorpt_correction_T_min 0.092
_exptl_absorpt_correction_type multi-scan
_exptl_absorpt_process_details 'EMPABS, (Sheldrick et al, 1977)'
_exptl_crystal_colour 'dark orange-brown'
_exptl_crystal_density_diffrn 1.693
_exptl_crystal_description block
_exptl_crystal_F_000 1032
_exptl_crystal_size_max 0.40
_exptl_crystal_size_mid 0.29
_exptl_crystal_size_min 0.24
_refine_diff_density_max 0.296
_refine_diff_density_min -0.196
_refine_diff_density_rms 0.049
_refine_ls_extinction_coef .
_refine_ls_extinction_method none
_refine_ls_goodness_of_fit_ref 1.047
_refine_ls_hydrogen_treatment mixed
_refine_ls_matrix_type full
_refine_ls_number_parameters 304
_refine_ls_number_reflns 3517
_refine_ls_number_restraints 0
_refine_ls_restrained_S_all 1.047
_refine_ls_R_factor_all 0.0431
_refine_ls_R_factor_gt 0.0272
_refine_ls_shift/su_max 0.001
_refine_ls_shift/su_mean 0.000
_refine_ls_structure_factor_coef Fsqd
_refine_ls_weighting_details 'w=1/[\s^2^(Fo^2^)+(0.0291P)^2^] where P=(Fo^2^+2Fc^2^)/3'
_refine_ls_weighting_scheme calc
_refine_ls_wR_factor_gt 0.0587
_refine_ls_wR_factor_ref 0.0660
_reflns_Friedel_coverage 0.000
_reflns_Friedel_fraction_full .
_reflns_Friedel_fraction_max .
_reflns_number_gt 2632
_reflns_number_total 3517
_reflns_threshold_expression 'I > 2\s(I)'
_cod_data_source_file Inorganics-2019-7-37.cif
_cod_data_source_block cedric10
_cod_original_cell_volume 1998.0(10)
_cod_original_sg_symbol_H-M 'P 21/c'
_cod_database_code 1556672
_shelx_space_group_comment
;
The symmetry employed for this shelxl refinement is uniquely defined
by the following loop, which should always be used as a source of
symmetry information in preference to the above space-group names.
They are only intended as comments.
;

loop_
_space_group_symop_operation_xyz
'x, y, z'
'-x, 1/2+y, 1/2-z'
'-x, -y, -z'
'x, -1/2-y, -1/2+z'

loop_
_atom_site_label
_atom_site_type_symbol
_atom_site_fract_x
_atom_site_fract_y
_atom_site_fract_z
_atom_site_U_iso_or_equiv
_atom_site_adp_type
_atom_site_occupancy
_atom_site_site_symmetry_order
_atom_site_calc_flag
_atom_site_refinement_flags_posn
_atom_site_refinement_flags_adp
_atom_site_refinement_flags_occupancy
_atom_site_disorder_assembly
_atom_site_disorder_group
Fe1 Fe 0.07247(5) 0.30743(3) 0.44381(2) 0.04954(13) Uani 1 1 d . . . . .
Fe2 Fe 0.24431(5) 0.15985(3) 0.40597(2) 0.04273(12) Uani 1 1 d . . . . .
S1 S 0.12116(8) 0.27361(5) 0.32590(4) 0.0474(2) Uani 1 1 d . . . . .
S2 S 0.01546(8) 0.13210(5) 0.45020(4) 0.0483(2) Uani 1 1 d . . . . .
S3 S 0.24469(7) 0.04298(5) 0.31236(4) 0.0480(2) Uani 1 1 d . . . . .
C1 C 0.0818(4) 0.3064(3) 0.5415(2) 0.0799(10) Uani 1 1 d . . . . .
O1 O 0.0888(4) 0.3035(3) 0.6041(2) 0.1427(15) Uani 1 1 d . . . . .
C2 C -0.1011(4) 0.3809(3) 0.4235(2) 0.0728(9) Uani 1 1 d . . . . .
O2 O -0.2078(3) 0.4292(2) 0.4069(2) 0.1114(10) Uani 1 1 d . . . . .
C3 C 0.2125(4) 0.4098(3) 0.4451(2) 0.0702(9) Uani 1 1 d . . . . .
O3 O 0.3057(3) 0.4735(2) 0.4467(2) 0.1088(10) Uani 1 1 d . . . . .
C4 C 0.3247(3) 0.0928(2) 0.4858(2) 0.0561(7) Uani 1 1 d . . . . .
O4 O 0.3721(3) 0.0498(2) 0.5378(1) 0.0842(7) Uani 1 1 d . . . . .
C5 C 0.4215(4) 0.2220(2) 0.3950(2) 0.0610(8) Uani 1 1 d . . . . .
O5 O 0.5368(3) 0.2628(2) 0.3907(2) 0.1000(8) Uani 1 1 d . . . . .
C11 C -0.0370(4) 0.2049(2) 0.2754(2) 0.0553(7) Uani 1 1 d . . . . .
C12 C -0.1238(3) 0.0914(3) 0.3767(2) 0.0593(8) Uani 1 1 d . . . . .
C13 C 0.0448(3) 0.0096(3) 0.2854(2) 0.0640(9) Uani 1 1 d . . . . .
C14 C -0.0779(3) 0.0930(2) 0.2984(2) 0.0500(7) Uani 1 1 d . . . . .
C15 C -0.2197(4) 0.0576(3) 0.2493(3) 0.0766(11) Uani 1 1 d . . . . .
C31 C 0.3241(3) -0.0847(2) 0.3333(1) 0.0447(6) Uani 1 1 d . . . . .
C32 C 0.2851(3) -0.1466(2) 0.3919(2) 0.0546(7) Uani 1 1 d . . . . .
C33 C 0.3570(4) -0.2427(2) 0.4066(2) 0.0590(8) Uani 1 1 d . . . . .
C34 C 0.4719(3) -0.2785(2) 0.3643(2) 0.0548(7) Uani 1 1 d . . . . .
C35 C 0.5097(3) -0.2161(2) 0.3061(2) 0.0592(8) Uani 1 1 d . . . . .
C36 C 0.4363(3) -0.1211(2) 0.2904(2) 0.0509(7) Uani 1 1 d . . . . .
N31 N 0.5465(4) -0.3744(3) 0.3795(3) 0.0842(10) Uani 1 1 d . . . . .
H11A H -0.1190(30) 0.2480(20) 0.2766(15) 0.054(8) Uiso 1 1 d . . . . .
H11B H -0.0050(30) 0.2060(20) 0.2270(18) 0.068(9) Uiso 1 1 d . . . . .
H12A H -0.1480(30) 0.0210(20) 0.3862(16) 0.065(9) Uiso 1 1 d . . . . .
H12B H -0.2060(30) 0.1360(20) 0.3783(15) 0.064(9) Uiso 1 1 d . . . . .
H13A H 0.0480(40) -0.0070(20) 0.2350(20) 0.086(11) Uiso 1 1 d . . . . .
H13B H 0.0240(40) -0.0510(30) 0.3131(18) 0.090(12) Uiso 1 1 d . . . . .
H15A H -0.1970(40) 0.0660(30) 0.2000(20) 0.101(15) Uiso 1 1 d . . . . .
H15B H -0.3020(40) 0.1000(20) 0.2589(15) 0.064(9) Uiso 1 1 d . . . . .
H15C H -0.2410(40) -0.0150(30) 0.2584(17) 0.077(11) Uiso 1 1 d . . . . .
H32 H 0.2170(30) -0.1250(20) 0.4216(14) 0.048(8) Uiso 1 1 d . . . . .
H33 H 0.3350(40) -0.2810(20) 0.4439(18) 0.075(10) Uiso 1 1 d . . . . .
H35 H 0.5870(40) -0.2410(20) 0.2792(17) 0.076(10) Uiso 1 1 d . . . . .
H36 H 0.4520(30) -0.0788(19) 0.2513(13) 0.041(7) Uiso 1 1 d . . . . .
H31A H 0.6150(50) -0.3930(30) 0.3550(20) 0.105(17) Uiso 1 1 d . . . . .
H31B H 0.5050(40) -0.4060(30) 0.4150(20) 0.096(15) Uiso 1 1 d . . . . .

loop_
_atom_site_aniso_label
_atom_site_aniso_U_11
_atom_site_aniso_U_22
_atom_site_aniso_U_33
_atom_site_aniso_U_23
_atom_site_aniso_U_13
_atom_site_aniso_U_12
Fe1 0.0600(3) 0.0416(2) 0.0488(2) -0.0083(2) 0.0158(2) -0.0048(2)
Fe2 0.0421(2) 0.0408(2) 0.0458(2) -0.0025(2) 0.0069(2) -0.0052(2)
S1 0.0603(4) 0.0390(4) 0.0442(4) 0.0035(3) 0.0128(3) -0.0033(3)
S2 0.0503(4) 0.0466(4) 0.0494(4) 0.0067(3) 0.0124(3) -0.0072(3)
S3 0.0481(4) 0.0430(4) 0.0532(4) -0.0064(3) 0.0056(3) 0.0037(3)
C1 0.0810(20) 0.0990(30) 0.0640(20) -0.0212(19) 0.0275(18) -0.0330(20)
O1 0.1510(30) 0.2310(40) 0.0503(15) -0.0318(19) 0.0355(16) -0.0780(30)
C2 0.0780(20) 0.0526(19) 0.0890(20) -0.0258(17) 0.0172(19) 0.0018(17)
O2 0.0853(18) 0.0831(18) 0.1650(30) -0.0276(18) 0.0028(18) 0.0281(15)
C3 0.0980(30) 0.0572(19) 0.0564(19) -0.0079(15) 0.0163(17) -0.0173(19)
O3 0.1370(20) 0.0901(19) 0.1000(20) -0.0084(15) 0.0134(17) -0.0663(19)
C4 0.0490(16) 0.0618(18) 0.0576(18) -0.0031(15) 0.0037(14) -0.0070(14)
O4 0.0735(15) 0.1079(19) 0.0686(15) 0.0258(14) -0.0117(12) -0.0040(13)
C5 0.0580(20) 0.0670(20) 0.0583(18) -0.026(15) 0.0103(14) -0.0086(16)
O5 0.0636(15) 0.1260(20) 0.1120(20) 0.0036(16) 0.0150(14) -0.0444(16)
C11 0.0670(20) 0.0500(17) 0.0474(18) 0.0024(14) -0.0022(15) 0.0082(15)
C12 0.0433(17) 0.0533(19) 0.0810(20) 0.0030(17) 0.0054(15) -0.0079(15)
C13 0.0497(17) 0.0570(20) 0.0830(30) -0.0224(19) -0.0103(17) 0.0048(15)
C14 0.0475(15) 0.0418(15) 0.0594(17) -0.0078(13) -0.0047(13) 0.0033(12)
C15 0.0560(20) 0.0650(30) 0.1050(40) -0.0170(20) -0.0230(20) 0.0085(19)
C31 0.0410(14) 0.0410(14) 0.0523(16) -0.0039(12) 0.0059(12) -0.0015(11)
C32 0.0517(17) 0.0546(18) 0.0589(18) -0.0068(15) 0.0137(15) -0.0061(14)
C33 0.0650(20) 0.0514(18) 0.0600(20) 0.0092(15) -0.0001(16) -0.0119(16)
C34 0.0439(16) 0.0460(16) 0.0730(20) 0.0013(15) -0.0082(15) -0.0006(13)
C35 0.0477(18) 0.0574(19) 0.0740(20) -0.0043(16) 0.0112(15) 0.0083(15)
C36 0.0508(16) 0.0480(16) 0.0550(17) 0.0018(14) 0.0121(14) 0.0036(13)
N31 0.0700(20) 0.0603(19) 0.1220(30) 0.0190(20) 0.0030(20) 0.0133(16)

loop_
_atom_type_symbol
_atom_type_description
_atom_type_scat_dispersion_real
_atom_type_scat_dispersion_imag
_atom_type_scat_source
C C 0.0033 0.0016 'International Tables Vol C Tables 4.2.6.8 and 6.1.1.4'
H H 0.0000 0.0000 'International Tables Vol C Tables 4.2.6.8 and 6.1.1.4'
Fe Fe 0.3463 0.8444 'International Tables Vol C Tables 4.2.6.8 and 6.1.1.4'
N N 0.0061 0.0033 'International Tables Vol C Tables 4.2.6.8 and 6.1.1.4'
O O 0.0106 0.0060 'International Tables Vol C Tables 4.2.6.8 and 6.1.1.4'
S S 0.1246 0.1234 'International Tables Vol C Tables 4.2.6.8 and 6.1.1.4'

loop_
_geom_angle_atom_site_label_1
_geom_angle_atom_site_label_2
_geom_angle_atom_site_label_3
_geom_angle
_geom_angle_site_symmetry_1
_geom_angle_site_symmetry_3
Fe2 S1 Fe1 67.78(3) . .
Fe2 S2 Fe1 67.86(2) . .
S1 Fe1 S2 85.70(3) . .
C1 Fe1 S1 162.28(13) . .
C2 Fe1 S1 96.86(11) . .
C3 Fe1 S1 88.10(10) . .
C1 Fe1 S2 86.27(11) . .
C2 Fe1 S2 108.68(11) . .
C3 Fe1 S2 149.06(12) . .
C1 Fe1 C2 100.67(17) . .
C1 Fe1 C3 90.72(14) . .
C3 Fe1 C2 102.15(16) . .
C5 Fe2 S3 98.66(10) . .
S2 Fe2 S1 85.93(3) . .
S3 Fe2 S1 87.18(3) . .
C4 Fe2 S3 106.71(10) . .
C5 Fe2 C4 90.01(13) . .
C4 Fe2 S1 165.52(9) . .
C5 Fe2 S1 91.93(10) . .
S3 Fe2 S2 102.85(3) . .
C4 Fe2 S2 86.96(9) . .
C5 Fe2 S2 158.24(10) . .
C11 S1 Fe1 111.9812) . .
C11 S1 Fe2 109.73(10) . .
C12 S2 Fe1 112.02(12) . .
C12 S2 Fe2 110.63(11) . .
C13 S3 Fe2 107.15(11) . .
C31 S3 Fe2 116.60(9) . .
C31 S3 C13 101.86(14) . .
O1 C1 Fe1 178.6(4) . .
O2 C2 Fe1 176.1(4) . .
O3 C3 Fe1 178.0(3) . .
O4 C4 Fe2 177.9(3) . .
O5 C5 Fe2 177.5(3) . .
C14 C11 S1 119.1(2) . .
C14 C12 S2 118.5(2) . .
C14 C13 S3 118.3(2) . .
C12 C14 C11 110.9(2) . .
C11 C14 C13 113.8(3) . .
C11 C14 C15 107.8(3) . .
C12 C14 C13 112.2(3) . .
C12 C14 C15 106.3(3) . .
C13 C14 C15 105.3(2) . .
C32 C31 S3 123.7(2) . .
C36 C31 S3 117.5(2) . .
C36 C31 C32 118.7(3) . .
C33 C32 C31 120.2(3) . .
C35 C34 N31 120.5(3) . .
C35 C34 C33 118.0(3) . .
N31 C34 C33 121.5(3) . .
C36 C35 C34 121.0(3) . .
C35 C36 C31 120.9(3) . .

loop_
_geom_bond_atom_site_label_1
_geom_bond_atom_site_label_2
_geom_bond_distance
_geom_bond_site_symmetry_2
Fe1 Fe2 2.5165(8) .
Fe1 S1 2.2574(9) .
Fe1 S2 2.2580(10) .
Fe1 C1 1.771(4) .
Fe1 C2 1.798(4) .
Fe2 S1 2.2555(9) .
Fe2 S2 2.2501(10) .
Fe2 S3 2.2452(8) .
Fe2 C4 1.778(3) .
Fe2 C5 1.767(3) .
S1 C11 1.824(3) .
S2 C12 1.817(3) .
S3 C13 1.838(3) .
S3 C31 1.775(3) .
C1 O1 1.136(4) .
C2 O2 1.138(4) .
C3 O3 1.142(4) .
C4 O4 1.139(3) .
C5 O5 1.143(3) .
C11 C14 1.514(4) .
C12 C14 1.509(4) .
C13 C14 1.533(4) .
C14 C15 1.543(4) .
C31 C32 1.382(4) .
C31 C36 1.381(4) .
C32 C33 1.377(4) .
C33 C34 1.389(4) .
C34 C35 1.377(4) .
C34 N31 1.387(4) .
C35 C36 1.374(4) .

loop_
_geom_hbond_atom_site_label_D
_geom_hbond_atom_site_label_H
_geom_hbond_atom_site_label_A
_geom_hbond_distance_DH
_geom_hbond_distance_HA
_geom_hbond_distance_DA
_geom_hbond_angle_DHA
_geom_hbond_site_symmetry_A
N31 H31B O3 0.861 2.416 3.162 145.23 1_545

loop_
_geom_torsion_atom_site_label_1
_geom_torsion_atom_site_label_2
_geom_torsion_atom_site_label_3
_geom_torsion_atom_site_label_4
_geom_torsion
_geom_torsion_site_symmetry_1
_geom_torsion_site_symmetry_2
_geom_torsion_site_symmetry_3
_geom_torsion_site_symmetry_4
Fe1 S1 C11 C14 -65.5(3) . . . .
Fe2 S1 C11 C14 7.7(3) . . . .
S1 C11 C14 C15 177.0(3) . . . .
Fe1 S2 C12 C14 67.2(3) . . . .
Fe2 S2 C12 C14 -6.4(3) . . . .
S2 C12 C14 C15 -178.6(2) . . . .
Fe2 S3 C13 C14 28.1(3) . . . .
C31 S3 C13 C14 151.0(3) . . . .
S3 C13 C14 C15 162.6(3) . . . .
